data_7154925
loop_
_publ_author_name
'Li, Ji-Yao'
'Li, Zhi-Long'
'Zhao, Wei-Wei'
'Liu, Yan-Kai'
'Tong, Zhi-Ping'
'Tan, Rui'

_publ_section_title
;
 One-pot, highly efficient, asymmetric synthesis of ring-fused piperidine
 derivatives bearing N,O- or N,N-acetal moieties.
;
_journal_issue 8
_journal_name_full 'Organic &amp; biomolecular chemistry'
_journal_page_first 2444
_journal_page_last 2453
_journal_paper_doi 10.1039/c5ob02571k
_journal_volume 14
_journal_year 2016
_chemical_absolute_configuration ad
_chemical_formula_moiety 'C28 H31 N O5 S'
_chemical_formula_sum 'C28 H31 N O5 S'
_chemical_formula_weight 493.60
_chemical_name_systematic
;
 ? 
;
_space_group_crystal_system orthorhombic
_space_group_IT_number 19
_space_group_name_Hall 'P 2ac 2ab'
_space_group_name_H-M_alt 'P 21 21 21'
_symmetry_space_group_name_Hall 'P 2ac 2ab'
_symmetry_space_group_name_H-M 'P 21 21 21'
_atom_sites_solution_hydrogens geom
_atom_sites_solution_primary direct
_atom_sites_solution_secondary difmap
_audit_creation_date 2015-10-20
_audit_creation_method
;
Olex2 1.2
(compiled 2015.09.30 svn.r3233 for OlexSys, GUI svn.r4998)
;
_audit_update_record
;
2015-10-20 deposited with the CCDC.
2016-01-19 downloaded from the CCDC.
;
_cell_angle_alpha 90.00
_cell_angle_beta 90.00
_cell_angle_gamma 90.00
_cell_formula_units_Z 4
_cell_length_a 10.0985(8)
_cell_length_b 14.8716(11)
_cell_length_c 17.4835(13)
_cell_measurement_reflns_used 9926
_cell_measurement_temperature 293(2)
_cell_measurement_theta_max 27.538
_cell_measurement_theta_min 2.329
_cell_volume 2625.7(3)
_computing_cell_refinement 'SAINT v8.27A (Bruker, 2012)'
_computing_data_reduction 'SAINT v8.27A (Bruker, 2012)'
_computing_molecular_graphics 'Olex2 (Dolomanov et al., 2009)'
_computing_publication_material 'Olex2 (Dolomanov et al., 2009)'
_computing_structure_refinement 'XL (Sheldrick, 2008)'
_computing_structure_solution 'XS (Sheldrick, 2008)'
_diffrn_ambient_temperature 293(2)
_diffrn_measured_fraction_theta_full 0.999
_diffrn_measured_fraction_theta_max 0.999
_diffrn_measurement_device_type 'CCD area detector'
_diffrn_measurement_method 'phi and omega scans'
_diffrn_radiation_monochromator graphite
_diffrn_radiation_type MoK\a
_diffrn_radiation_wavelength 0.71073
_diffrn_reflns_av_R_equivalents 0.0156
_diffrn_reflns_av_unetI/netI 0.0125
_diffrn_reflns_limit_h_max 12
_diffrn_reflns_limit_h_min -12
_diffrn_reflns_limit_k_max 17
_diffrn_reflns_limit_k_min -17
_diffrn_reflns_limit_l_max 20
_diffrn_reflns_limit_l_min -20
_diffrn_reflns_number 20879
_diffrn_reflns_theta_full 25.01
_diffrn_reflns_theta_max 25.01
_diffrn_reflns_theta_min 2.33
_diffrn_source 'fine-focus sealed tube'
_exptl_absorpt_coefficient_mu 0.161
_exptl_absorpt_correction_type none
_exptl_crystal_density_diffrn 1.249
_exptl_crystal_density_method 'not measured'
_exptl_crystal_description block
_exptl_crystal_F_000 1048
_refine_diff_density_max 0.168
_refine_diff_density_min -0.222
_refine_diff_density_rms 0.038
_refine_ls_abs_structure_details 'Flack H D (1983), Acta Cryst. A39, 876-881'
_refine_ls_abs_structure_Flack -0.01(7)
_refine_ls_extinction_method none
_refine_ls_goodness_of_fit_ref 1.043
_refine_ls_hydrogen_treatment constr
_refine_ls_matrix_type full
_refine_ls_number_parameters 324
_refine_ls_number_reflns 4623
_refine_ls_number_restraints 13
_refine_ls_restrained_S_all 1.045
_refine_ls_R_factor_all 0.0364
_refine_ls_R_factor_gt 0.0333
_refine_ls_shift/su_max 0.001
_refine_ls_shift/su_mean 0.000
_refine_ls_structure_factor_coef Fsqd
_refine_ls_weighting_details 'calc w=1/[\s^2^(Fo^2^)+(0.0536P)^2^+0.4485P] where P=(Fo^2^+2Fc^2^)/3'
_refine_ls_weighting_scheme calc
_refine_ls_wR_factor_gt 0.0890
_refine_ls_wR_factor_ref 0.0930
_reflns_number_gt 4325
_reflns_number_total 4623
_reflns_threshold_expression >2sigma(I)
_cod_data_source_file c5ob02571k2.cif
_cod_data_source_block a
_cod_depositor_comments 'Adding full bibliography for 7154924--7154925.cif.'
_cod_database_code 7154925
_olex2_refinement_description
;
1. Fixed Uiso
 At 1.2 times of:
  All C(H) groups, All C(H,H) groups, All C(H,H,H,H) groups
 At 1.5 times of:
  All C(H,H,H) groups, All O(H) groups
2. Restrained distances
 C8A-C9 \\sim C9-C8B
 with sigma of 0.02
3. Uiso/Uaniso restraints and constraints
Uanis(C8A) \\sim Ueq, Uanis(C8B) \\sim Ueq: with sigma of 0.001 and sigma for
terminal atoms of 0.001
Uanis(C8A) = Uanis(C8B)
4. Others
 Sof(H9BC)=Sof(H9BD)=Sof(C8B)=Sof(H8BA)=Sof(H8BB)=Sof(H8BC)=1-FVAR(1)
 Sof(H9AA)=Sof(H9AB)=Sof(C8A)=Sof(H8AA)=Sof(H8AB)=Sof(H8AC)=FVAR(1)
5.a Ternary CH refined with riding coordinates:
 C11(H11), C20(H20), C13(H13)
5.b Secondary CH2 refined with riding coordinates:
 C12(H12A,H12B), C21(H21A,H21B), C22(H22A,H22B), C9(H9BC,H9BD), C9(H9AA,H9AB)
5.c Aromatic/amide H refined with riding coordinates:
 C15(H15), C24(H24), C17(H17), C19(H19), C27(H27), C6(H6), C26(H26), C16(H16),
 C5(H5), C4(H4), C25(H25), C18(H18), C3(H3A)
5.d Idealised Me refined as rotating group:
 C1(H1A,H1B,H1C), C8B(H8BA,H8BB,H8BC), C8A(H8AA,H8AB,H8AC)
5.e Idealised tetrahedral OH refined as rotating group:
 O3(H3)
;
_olex2_submission_special_instructions 'No special instructions were received'

loop_
_space_group_symop_id
_space_group_symop_operation_xyz
1 'x, y, z'
2 '-x+1/2, -y, z+1/2'
3 'x+1/2, -y+1/2, -z'
4 '-x, y+1/2, -z+1/2'

loop_
_atom_site_label
_atom_site_type_symbol
_atom_site_fract_x
_atom_site_fract_y
_atom_site_fract_z
_atom_site_U_iso_or_equiv
_atom_site_adp_type
_atom_site_occupancy
_atom_site_calc_flag
_atom_site_disorder_assembly
_atom_site_disorder_group
_atom_site_refinement_flags_posn
_atom_site_refinement_flags_adp
S1 S -0.11579(4) -0.01129(3) 0.32308(3) 0.05270(14) Uani 1 d . . . .
O1 O -0.18663(14) 0.02840(10) 0.38503(9) 0.0664(4) Uani 1 d . . . .
O5 O 0.01079(17) 0.10001(10) 0.49901(8) 0.0626(4) Uani 1 d A . . .
O4 O -0.04944(18) 0.20518(10) 0.41368(10) 0.0703(4) Uani 1 d . . . .
O2 O -0.18048(14) -0.02401(12) 0.25142(9) 0.0736(4) Uani 1 d . . . .
N7 N 0.01479(14) 0.05453(9) 0.30568(8) 0.0429(3) Uani 1 d . . . .
C11 C 0.09111(17) 0.08324(11) 0.37391(10) 0.0408(4) Uani 1 d . . . .
H11 H 0.1287 0.0305 0.3995 0.049 Uiso 1 calc . . R .
C20 C 0.20782(17) 0.08111(11) 0.21765(10) 0.0412(4) Uani 1 d . . . .
H20 H 0.1653 0.1351 0.1970 0.049 Uiso 1 calc . . R .
C12 C 0.20304(18) 0.14670(11) 0.34868(10) 0.0435(4) Uani 1 d . . . .
H12A H 0.1641 0.2022 0.3301 0.052 Uiso 1 calc . . R .
H12B H 0.2568 0.1613 0.3929 0.052 Uiso 1 calc . . R .
C14 C 0.40148(18) 0.17518(12) 0.26696(10) 0.0446(4) Uani 1 d . . . .
O3 O 0.17072(19) -0.12992(10) 0.11772(10) 0.0766(5) Uani 1 d . . . .
H3 H 0.1305 -0.1750 0.1040 0.115 Uiso 1 calc . . GR .
C23 C 0.20695(19) 0.02105(12) 0.08222(10) 0.0489(4) Uani 1 d . . . .
C21 C 0.10020(18) 0.01652(12) 0.24445(10) 0.0459(4) Uani 1 d . . . .
H21A H 0.0451 0.0004 0.2011 0.055 Uiso 1 calc . . R .
H21B H 0.1416 -0.0380 0.2632 0.055 Uiso 1 calc . . R .
C13 C 0.29270(17) 0.10842(11) 0.28651(10) 0.0420(4) Uani 1 d . . . .
H13 H 0.3347 0.0540 0.3068 0.050 Uiso 1 calc . . R .
C22 C 0.28837(18) 0.03651(13) 0.15346(11) 0.0492(4) Uani 1 d . . . .
H22A H 0.3635 0.0744 0.1409 0.059 Uiso 1 calc . . R .
H22B H 0.3223 -0.0207 0.1715 0.059 Uiso 1 calc . . R .
C10 C 0.00608(19) 0.13604(11) 0.43011(11) 0.0478(4) Uani 1 d . . . .
C15 C 0.3731(2) 0.25735(14) 0.23438(14) 0.0622(5) Uani 1 d . . . .
H15 H 0.2858 0.2718 0.2228 0.075 Uiso 1 calc . . R .
C28 C 0.1466(2) -0.06116(13) 0.06733(12) 0.0554(5) Uani 1 d . . . .
C24 C 0.1850(3) 0.09036(16) 0.03086(13) 0.0667(6) Uani 1 d . . . .
H24 H 0.2257 0.1455 0.0395 0.080 Uiso 1 calc . . R .
C7 C -0.04970(19) -0.11489(13) 0.35296(13) 0.0556(5) Uani 1 d . . . .
C17 C 0.6005(3) 0.29958(19) 0.23649(15) 0.0785(7) Uani 1 d . . . .
H17 H 0.6673 0.3409 0.2261 0.094 Uiso 1 calc . . R .
C9 C -0.0640(3) 0.1438(2) 0.56061(16) 0.0898(9) Uani 1 d . . D .
H9BC H -0.0213 0.1310 0.6091 0.108 Uiso 0.477(6) calc A 2 R .
H9BD H -0.0616 0.2084 0.5529 0.108 Uiso 0.477(6) calc A 2 R .
H9AA H -0.0036 0.1659 0.5995 0.108 Uiso 0.523(6) calc A 1 R .
H9AB H -0.1130 0.1946 0.5403 0.108 Uiso 0.523(6) calc A 1 R .
C19 C 0.5319(2) 0.15722(18) 0.28450(14) 0.0662(6) Uani 1 d . . . .
H19 H 0.5539 0.1023 0.3066 0.079 Uiso 1 calc . . R .
C27 C 0.0634(3) -0.07177(17) 0.00456(14) 0.0701(6) Uani 1 d . . . .
H27 H 0.0216 -0.1265 -0.0043 0.084 Uiso 1 calc . . R .
C2 C 0.0832(3) -0.26988(17) 0.3953(3) 0.0911(10) Uani 1 d . . . .
C6 C -0.0113(2) -0.17780(15) 0.29810(16) 0.0685(6) Uani 1 d . . . .
H6 H -0.0299 -0.1675 0.2467 0.082 Uiso 1 calc . . R .
C26 C 0.0436(3) -0.0002(2) -0.04449(14) 0.0864(8) Uani 1 d . . . .
H26 H -0.0125 -0.0070 -0.0863 0.104 Uiso 1 calc . . R .
C16 C 0.4729(3) 0.31872(16) 0.21867(16) 0.0750(7) Uani 1 d . . . .
H16 H 0.4521 0.3734 0.1958 0.090 Uiso 1 calc . . R .
C5 C 0.0532(3) -0.25402(16) 0.3193(2) 0.0832(8) Uani 1 d . . . .
H5 H 0.0774 -0.2959 0.2824 0.100 Uiso 1 calc . . R .
C4 C -0.0259(3) -0.13040(15) 0.42939(15) 0.0684(6) Uani 1 d . . . .
H4 H -0.0535 -0.0894 0.4662 0.082 Uiso 1 calc . . R .
C25 C 0.1055(4) 0.08079(19) -0.03242(13) 0.0854(8) Uani 1 d . . . .
H25 H 0.0938 0.1282 -0.0664 0.102 Uiso 1 calc . . R .
C18 C 0.6300(3) 0.2190(2) 0.26990(16) 0.0838(8) Uani 1 d . . . .
H18 H 0.7172 0.2058 0.2829 0.101 Uiso 1 calc . . R .
C3 C 0.0404(3) -0.20861(18) 0.4504(2) 0.0889(9) Uani 1 d . . . .
H3A H 0.0563 -0.2202 0.5019 0.107 Uiso 1 calc . . R .
C1 C 0.1634(4) -0.3523(2) 0.4197(3) 0.1439(18) Uani 1 d . . . .
H1A H 0.1210 -0.4058 0.4010 0.216 Uiso 1 calc . . GR .
H1B H 0.1684 -0.3546 0.4745 0.216 Uiso 1 calc . . GR .
H1C H 0.2512 -0.3484 0.3988 0.216 Uiso 1 calc . . GR .
C8B C -0.2023(7) 0.1145(5) 0.5646(4) 0.0913(13) Uani 0.477(6) d A 2 D U
H8BA H -0.2484 0.1341 0.5195 0.137 Uiso 0.477(6) calc A 2 GR .
H8BB H -0.2435 0.1402 0.6090 0.137 Uiso 0.477(6) calc A 2 GR .
H8BC H -0.2057 0.0501 0.5678 0.137 Uiso 0.477(6) calc A 2 GR .
C8A C -0.1536(7) 0.0801(5) 0.5935(4) 0.0913(13) Uani 0.523(6) d A 1 D U
H8AA H -0.2159 0.0608 0.5554 0.137 Uiso 0.523(6) calc A 1 GR .
H8AB H -0.2001 0.1075 0.6353 0.137 Uiso 0.523(6) calc A 1 GR .
H8AC H -0.1047 0.0291 0.6119 0.137 Uiso 0.523(6) calc A 1 GR .

loop_
_atom_site_aniso_label
_atom_site_aniso_U_11
_atom_site_aniso_U_22
_atom_site_aniso_U_33
_atom_site_aniso_U_23
_atom_site_aniso_U_13
_atom_site_aniso_U_12
S1 0.0355(2) 0.0567(3) 0.0659(3) -0.0052(2) 0.0040(2) -0.01032(19)
O1 0.0469(7) 0.0680(9) 0.0843(10) -0.0079(8) 0.0187(7) -0.0043(7)
O5 0.0790(10) 0.0600(8) 0.0487(7) 0.0005(6) 0.0112(7) 0.0046(8)
O4 0.0825(11) 0.0434(7) 0.0851(11) 0.0029(7) 0.0149(9) 0.0146(8)
O2 0.0462(8) 0.0939(11) 0.0806(10) -0.0063(9) -0.0099(7) -0.0206(8)
N7 0.0355(7) 0.0427(7) 0.0505(8) -0.0015(6) 0.0018(6) -0.0051(6)
C11 0.0409(9) 0.0369(8) 0.0447(9) 0.0018(7) -0.0001(7) -0.0017(7)
C20 0.0356(9) 0.0400(8) 0.0480(9) 0.0005(7) -0.0006(7) -0.0027(7)
C12 0.0455(9) 0.0407(8) 0.0442(9) 0.0017(7) -0.0054(8) -0.0081(8)
C14 0.0397(10) 0.0474(9) 0.0466(9) 0.0012(7) 0.0001(8) -0.0076(8)
O3 0.1013(13) 0.0445(8) 0.0842(11) -0.0025(8) -0.0143(10) -0.0111(8)
C23 0.0500(10) 0.0494(10) 0.0473(9) -0.0052(8) 0.0117(8) 0.0009(8)
C21 0.0420(9) 0.0452(9) 0.0504(9) -0.0071(8) 0.0037(8) -0.0081(8)
C13 0.0362(9) 0.0395(8) 0.0503(9) 0.0075(7) -0.0036(7) -0.0026(7)
C22 0.0392(9) 0.0492(10) 0.0593(10) -0.0026(8) 0.0068(8) -0.0018(8)
C10 0.0504(10) 0.0380(9) 0.0551(11) -0.0012(8) 0.0036(9) -0.0041(8)
C15 0.0478(12) 0.0513(11) 0.0875(15) 0.0141(10) 0.0027(11) -0.0061(9)
C28 0.0588(12) 0.0504(10) 0.0570(11) -0.0102(9) 0.0068(9) 0.0045(9)
C24 0.0838(16) 0.0590(12) 0.0574(12) 0.0008(10) 0.0144(12) 0.0003(12)
C7 0.0436(10) 0.0487(10) 0.0745(13) -0.0040(9) 0.0095(9) -0.0193(8)
C17 0.0624(16) 0.0884(17) 0.0847(16) -0.0107(14) 0.0206(13) -0.0385(14)
C9 0.125(3) 0.0788(17) 0.0657(15) -0.0145(13) 0.0291(16) 0.0005(16)
C19 0.0413(11) 0.0847(15) 0.0727(14) 0.0193(12) 0.0003(10) -0.0062(11)
C27 0.0763(16) 0.0715(14) 0.0625(13) -0.0275(12) 0.0011(12) 0.0039(12)
C2 0.0586(15) 0.0504(13) 0.164(3) 0.0070(17) 0.0162(18) -0.0111(11)
C6 0.0554(13) 0.0573(12) 0.0929(17) -0.0154(11) 0.0172(12) -0.0198(10)
C26 0.104(2) 0.103(2) 0.0526(13) -0.0257(13) -0.0129(12) 0.0260(17)
C16 0.0803(18) 0.0530(12) 0.0917(17) 0.0082(11) 0.0227(14) -0.0154(12)
C5 0.0619(15) 0.0538(13) 0.134(3) -0.0145(16) 0.0256(17) -0.0141(11)
C4 0.0736(15) 0.0515(12) 0.0802(15) 0.0013(11) 0.0065(12) -0.0197(11)
C25 0.127(2) 0.0826(17) 0.0468(12) -0.0023(11) -0.0011(15) 0.0160(18)
C18 0.0427(13) 0.117(2) 0.0914(18) 0.0175(16) 0.0015(12) -0.0227(14)
C3 0.091(2) 0.0676(16) 0.108(2) 0.0246(15) -0.0115(17) -0.0279(15)
C1 0.098(2) 0.079(2) 0.254(5) 0.045(3) 0.016(3) 0.0137(19)
C8B 0.0911(14) 0.0922(14) 0.0905(14) -0.0012(7) 0.0035(7) 0.0001(7)
C8A 0.0911(14) 0.0922(14) 0.0905(14) -0.0012(7) 0.0035(7) 0.0001(7)

loop_
_atom_type_symbol
_atom_type_description
_atom_type_scat_dispersion_real
_atom_type_scat_dispersion_imag
_atom_type_scat_source
C C 0.0033 0.0016 'International Tables Vol C Tables 4.2.6.8 and 6.1.1.4'
H H 0.0000 0.0000 'International Tables Vol C Tables 4.2.6.8 and 6.1.1.4'
N N 0.0061 0.0033 'International Tables Vol C Tables 4.2.6.8 and 6.1.1.4'
O O 0.0106 0.0060 'International Tables Vol C Tables 4.2.6.8 and 6.1.1.4'
S S 0.1246 0.1234 'International Tables Vol C Tables 4.2.6.8 and 6.1.1.4'

loop_
_geom_angle_atom_site_label_1
_geom_angle_atom_site_label_2
_geom_angle_atom_site_label_3
_geom_angle
O1 S1 O2 119.51(10)
O1 S1 N7 106.97(8)
O1 S1 C7 109.12(10)
O2 S1 N7 106.23(9)
O2 S1 C7 108.59(11)
N7 S1 C7 105.54(8)
C10 O5 C9 118.11(18)
C11 N7 S1 115.63(11)
C11 N7 C21 112.79(13)
C21 N7 S1 111.50(11)
N7 C11 H11 109.7
N7 C11 C12 109.15(13)
N7 C11 C10 111.99(14)
C12 C11 H11 109.7
C10 C11 H11 109.7
C10 C11 C12 106.46(13)
C21 C20 H20 108.5
C21 C20 C13 108.92(14)
C21 C20 C22 109.26(14)
C13 C20 H20 108.5
C13 C20 C22 113.08(14)
C22 C20 H20 108.5
C11 C12 H12A 108.7
C11 C12 H12B 108.7
H12A C12 H12B 107.6
C13 C12 C11 114.33(14)
C13 C12 H12A 108.7
C13 C12 H12B 108.7
C15 C14 C13 121.46(18)
C19 C14 C13 120.93(17)
C19 C14 C15 117.55(19)
C28 O3 H3 109.5
C28 C23 C22 121.80(17)
C24 C23 C22 120.57(18)
C24 C23 C28 117.57(19)
N7 C21 C20 113.29(14)
N7 C21 H21A 108.9
N7 C21 H21B 108.9
C20 C21 H21A 108.9
C20 C21 H21B 108.9
H21A C21 H21B 107.7
C20 C13 H13 107.9
C12 C13 C20 109.07(14)
C12 C13 H13 107.9
C14 C13 C20 113.62(14)
C14 C13 C12 110.22(14)
C14 C13 H13 107.9
C20 C22 H22A 109.1
C20 C22 H22B 109.1
C23 C22 C20 112.33(15)
C23 C22 H22A 109.1
C23 C22 H22B 109.1
H22A C22 H22B 107.9
O5 C10 C11 111.06(15)
O4 C10 O5 125.49(18)
O4 C10 C11 123.23(18)
C14 C15 H15 119.5
C14 C15 C16 120.9(2)
C16 C15 H15 119.5
O3 C28 C23 117.21(18)
O3 C28 C27 121.97(19)
C23 C28 C27 120.8(2)
C23 C24 H24 118.7
C25 C24 C23 122.6(2)
C25 C24 H24 118.7
C6 C7 S1 119.27(18)
C4 C7 S1 120.08(17)
C4 C7 C6 120.4(2)
C16 C17 H17 120.3
C16 C17 C18 119.3(2)
C18 C17 H17 120.3
O5 C9 H9BC 108.9
O5 C9 H9BD 108.9
O5 C9 H9AA 109.9
O5 C9 H9AB 109.9
H9BC C9 H9BD 107.8
H9BC C9 H9AA 34.4
H9BC C9 H9AB 134.4
H9BD C9 H9AA 75.3
H9BD C9 H9AB 36.0
H9AA C9 H9AB 108.3
C8B C9 O5 113.2(3)
C8B C9 H9BC 108.9
C8B C9 H9BD 108.9
C8B C9 H9AA 131.8
C8B C9 H9AB 76.2
C8A C9 O5 109.0(3)
C8A C9 H9BC 78.4
C8A C9 H9BD 136.7
C8A C9 H9AA 109.9
C8A C9 H9AB 109.9
C8A C9 C8B 35.1(3)
C14 C19 H19 119.4
C18 C19 C14 121.2(2)
C18 C19 H19 119.4
C28 C27 H27 120.3
C26 C27 C28 119.3(2)
C26 C27 H27 120.3
C5 C2 C3 119.0(3)
C5 C2 C1 121.3(3)
C3 C2 C1 119.7(4)
C7 C6 H6 119.8
C5 C6 C7 120.3(3)
C5 C6 H6 119.8
C27 C26 H26 119.5
C25 C26 C27 121.0(2)
C25 C26 H26 119.5
C15 C16 H16 119.8
C17 C16 C15 120.5(2)
C17 C16 H16 119.8
C2 C5 H5 119.7
C6 C5 C2 120.6(3)
C6 C5 H5 119.7
C7 C4 H4 120.6
C7 C4 C3 118.7(3)
C3 C4 H4 120.6
C24 C25 H25 120.7
C26 C25 C24 118.7(2)
C26 C25 H25 120.7
C17 C18 C19 120.6(2)
C17 C18 H18 119.7
C19 C18 H18 119.7
C2 C3 H3A 119.6
C4 C3 C2 120.8(3)
C4 C3 H3A 119.6
C2 C1 H1A 109.5
C2 C1 H1B 109.5
C2 C1 H1C 109.5
H1A C1 H1B 109.5
H1A C1 H1C 109.5
H1B C1 H1C 109.5
C9 C8B H8BA 109.5
C9 C8B H8BB 109.5
C9 C8B H8BC 109.5
H8BA C8B H8BB 109.5
H8BA C8B H8BC 109.5
H8BB C8B H8BC 109.5
C9 C8A H8AA 109.5
C9 C8A H8AB 109.5
C9 C8A H8AC 109.5

loop_
_geom_bond_atom_site_label_1
_geom_bond_atom_site_label_2
_geom_bond_distance
S1 O1 1.4259(15)
S1 O2 1.4255(16)
S1 N7 1.6703(14)
S1 C7 1.758(2)
O5 C10 1.319(2)
O5 C9 1.468(3)
O4 C10 1.206(2)
N7 C11 1.483(2)
N7 C21 1.486(2)
C11 H11 0.9800
C11 C12 1.537(2)
C11 C10 1.523(3)
C20 H20 0.9800
C20 C21 1.524(2)
C20 C13 1.533(2)
C20 C22 1.537(2)
C12 H12A 0.9700
C12 H12B 0.9700
C12 C13 1.525(3)
C14 C13 1.520(2)
C14 C15 1.378(3)
C14 C19 1.378(3)
O3 H3 0.8200
O3 C28 1.372(3)
C23 C22 1.510(3)
C23 C28 1.391(3)
C23 C24 1.385(3)
C21 H21A 0.9700
C21 H21B 0.9700
C13 H13 0.9800
C22 H22A 0.9700
C22 H22B 0.9700
C15 H15 0.9300
C15 C16 1.387(3)
C28 C27 1.391(3)
C24 H24 0.9300
C24 C25 1.375(4)
C7 C6 1.395(3)
C7 C4 1.377(3)
C17 H17 0.9300
C17 C16 1.356(4)
C17 C18 1.366(4)
C9 H9BC 0.9700
C9 H9BD 0.9700
C9 H9AA 0.9700
C9 H9AB 0.9700
C9 C8B 1.465(7)
C9 C8A 1.431(6)
C19 H19 0.9300
C19 C18 1.375(3)
C27 H27 0.9300
C27 C26 1.381(4)
C2 C5 1.383(5)
C2 C3 1.395(5)
C2 C1 1.530(4)
C6 H6 0.9300
C6 C5 1.359(4)
C26 H26 0.9300
C26 C25 1.374(4)
C16 H16 0.9300
C5 H5 0.9300
C4 H4 0.9300
C4 C3 1.391(4)
C25 H25 0.9300
C18 H18 0.9300
C3 H3A 0.9300
C1 H1A 0.9600
C1 H1B 0.9600
C1 H1C 0.9600
C8B H8BA 0.9600
C8B H8BB 0.9600
C8B H8BC 0.9600
C8A H8AA 0.9600
C8A H8AB 0.9600
C8A H8AC 0.9600

loop_
_geom_torsion_atom_site_label_1
_geom_torsion_atom_site_label_2
_geom_torsion_atom_site_label_3
_geom_torsion_atom_site_label_4
_geom_torsion
S1 N7 C11 C12 -177.27(11)
S1 N7 C11 C10 -59.64(16)
S1 N7 C21 C20 170.69(12)
S1 C7 C6 C5 172.79(17)
S1 C7 C4 C3 -172.68(17)
O1 S1 N7 C11 46.31(14)
O1 S1 N7 C21 176.90(12)
O1 S1 C7 C6 161.02(15)
O1 S1 C7 C4 -24.5(2)
O2 S1 N7 C11 175.01(13)
O2 S1 N7 C21 -54.41(14)
O2 S1 C7 C6 29.21(18)
O2 S1 C7 C4 -156.27(17)
N7 S1 C7 C6 -84.34(16)
N7 S1 C7 C4 90.18(18)
N7 C11 C12 C13 -53.87(18)
N7 C11 C10 O5 125.43(16)
N7 C11 C10 O4 -59.6(2)
C11 N7 C21 C20 -57.27(19)
C11 C12 C13 C20 55.88(18)
C11 C12 C13 C14 -178.74(14)
C12 C11 C10 O5 -115.34(17)
C12 C11 C10 O4 59.7(2)
C14 C15 C16 C17 -1.3(4)
C14 C19 C18 C17 -0.9(4)
O3 C28 C27 C26 -179.6(2)
C23 C28 C27 C26 1.7(3)
C23 C24 C25 C26 1.1(4)
C21 N7 C11 C12 52.76(17)
C21 N7 C11 C10 170.39(14)
C21 C20 C13 C12 -54.98(17)
C21 C20 C13 C14 -178.36(15)
C21 C20 C22 C23 65.95(19)
C13 C20 C21 N7 57.24(19)
C13 C20 C22 C23 -172.57(14)
C13 C14 C15 C16 178.3(2)
C13 C14 C19 C18 -177.2(2)
C22 C20 C21 N7 -178.80(14)
C22 C20 C13 C12 -176.65(14)
C22 C20 C13 C14 60.0(2)
C22 C23 C28 O3 -4.0(3)
C22 C23 C28 C27 174.81(18)
C22 C23 C24 C25 -176.2(2)
C10 O5 C9 C8B 86.0(5)
C10 O5 C9 C8A 123.5(4)
C10 C11 C12 C13 -174.93(14)
C15 C14 C13 C20 57.9(2)
C15 C14 C13 C12 -64.8(2)
C15 C14 C19 C18 -0.1(4)
C28 C23 C22 C20 -96.1(2)
C28 C23 C24 C25 0.9(3)
C28 C27 C26 C25 0.5(4)
C24 C23 C22 C20 80.9(2)
C24 C23 C28 O3 178.86(19)
C24 C23 C28 C27 -2.3(3)
C7 S1 N7 C11 -69.81(14)
C7 S1 N7 C21 60.77(14)
C7 C6 C5 C2 -0.8(3)
C7 C4 C3 C2 0.6(4)
C9 O5 C10 O4 4.0(3)
C9 O5 C10 C11 178.88(19)
C19 C14 C13 C20 -125.1(2)
C19 C14 C13 C12 112.1(2)
C19 C14 C15 C16 1.2(3)
C27 C26 C25 C24 -1.8(4)
C6 C7 C4 C3 1.8(3)
C16 C17 C18 C19 0.9(4)
C5 C2 C3 C4 -3.1(4)
C4 C7 C6 C5 -1.7(3)
C18 C17 C16 C15 0.2(4)
C3 C2 C5 C6 3.2(4)
C1 C2 C5 C6 -176.1(2)
C1 C2 C3 C4 176.2(3)
